data_4335730
loop_
_publ_author_name
'Pinky Singh'
'Gargi Dutta'
'Israel Goldberg'
'Atif Mahammed'
'Zeev Gross'

_publ_section_title
;
 Expected and Unexpected Transformations of Manganese(III)
 Tris(4-nitrophenyl)corrole
;
_journal_name_full 'Inorganic Chemistry'
_journal_page_first 9349
_journal_page_last 9355
_journal_paper_doi 10.1021/ic400918d
_journal_volume 52
_journal_year 2013
_chemical_formula_moiety 'C37 H20 Mn N9 O6, C H2 Cl2'
_chemical_formula_sum 'C38 H22 Cl2 Mn N9 O6'
_chemical_formula_weight 826.49
_chemical_name_systematic
; 
 ? 
;
_space_group_IT_number 15
_symmetry_cell_setting monoclinic
_symmetry_space_group_name_Hall '-C 2yc'
_symmetry_space_group_name_H-M 'C 1 2/c 1'
_atom_sites_solution_hydrogens geom
_atom_sites_solution_primary direct
_atom_sites_solution_secondary difmap
_audit_creation_method SHELXL-97
_cell_angle_alpha 90.00
_cell_angle_beta 93.3604(8)
_cell_angle_gamma 90.00
_cell_formula_units_Z 8
_cell_length_a 25.7597(5)
_cell_length_b 17.3201(3)
_cell_length_c 15.3600(4)
_cell_measurement_reflns_used 6774
_cell_measurement_temperature 110(2)
_cell_measurement_theta_max 25.1
_cell_measurement_theta_min 1.91
_cell_volume 6841.2(3)
_computing_cell_refinement Denzo
_computing_data_collection 'Collect, Nonius B.V.'
_computing_data_reduction 'Denzo & Scalepack'
_computing_structure_refinement 'SHELXL-97 (Sheldrick, 1997)'
_computing_structure_solution SIR-97
_diffrn_ambient_temperature 110(2)
_diffrn_detector_area_resol_mean 12.8
_diffrn_measured_fraction_theta_full 0.999
_diffrn_measured_fraction_theta_max 0.999
_diffrn_measurement_device_type 'Nonius KappaCCD'
_diffrn_measurement_method '1 deg. \f scans'
_diffrn_radiation_monochromator graphite
_diffrn_radiation_source 'fine-focus sealed tube'
_diffrn_radiation_type MoK\a
_diffrn_radiation_wavelength 0.71073
_diffrn_reflns_av_R_equivalents 0.1020
_diffrn_reflns_av_sigmaI/netI 0.0950
_diffrn_reflns_limit_h_max 30
_diffrn_reflns_limit_h_min 0
_diffrn_reflns_limit_k_max 20
_diffrn_reflns_limit_k_min 0
_diffrn_reflns_limit_l_max 18
_diffrn_reflns_limit_l_min -18
_diffrn_reflns_number 24262
_diffrn_reflns_theta_full 25.05
_diffrn_reflns_theta_max 25.05
_diffrn_reflns_theta_min 1.91
_diffrn_standards_number 0
_exptl_absorpt_coefficient_mu 0.608
_exptl_absorpt_correction_T_max 0.8881
_exptl_absorpt_correction_T_min 0.8629
_exptl_absorpt_correction_type multi-scan
_exptl_absorpt_process_details 'Blessing, 1995'
_exptl_crystal_colour green
_exptl_crystal_density_diffrn 1.605
_exptl_crystal_description prism
_exptl_crystal_F_000 3360
_exptl_crystal_size_max 0.25
_exptl_crystal_size_mid 0.20
_exptl_crystal_size_min 0.20
_refine_diff_density_max 0.309
_refine_diff_density_min -0.393
_refine_diff_density_rms 0.070
_refine_ls_extinction_method none
_refine_ls_goodness_of_fit_ref 0.944
_refine_ls_hydrogen_treatment constr
_refine_ls_matrix_type full
_refine_ls_number_parameters 505
_refine_ls_number_reflns 6071
_refine_ls_number_restraints 0
_refine_ls_restrained_S_all 0.944
_refine_ls_R_factor_all 0.1039
_refine_ls_R_factor_gt 0.0492
_refine_ls_shift/su_max 0.000
_refine_ls_shift/su_mean 0.000
_refine_ls_structure_factor_coef Fsqd
_refine_ls_weighting_details 'calc w=1/[\s^2^(Fo^2^)+(0.0532P)^2^+0.0000P] where P=(Fo^2^+2Fc^2^)/3'
_refine_ls_weighting_scheme calc
_refine_ls_wR_factor_gt 0.0993
_refine_ls_wR_factor_ref 0.1175
_reflns_number_gt 3657
_reflns_number_total 6071
_reflns_threshold_expression >2sigma(I)
_cod_data_source_file ic400918d_si_002.cif
_cod_data_source_block tx89
_cod_original_sg_symbol_H-M 'C 2/c'
_cod_database_code 4335730

loop_
_symmetry_equiv_pos_as_xyz
'x, y, z'
'-x, y, -z+1/2'
'x+1/2, y+1/2, z'
'-x+1/2, y+1/2, -z+1/2'
'-x, -y, -z'
'x, -y, z-1/2'
'-x+1/2, -y+1/2, -z'
'x+1/2, -y+1/2, z-1/2'

loop_
_atom_site_label
_atom_site_type_symbol
_atom_site_fract_x
_atom_site_fract_y
_atom_site_fract_z
_atom_site_U_iso_or_equiv
_atom_site_adp_type
_atom_site_occupancy
_atom_site_symmetry_multiplicity
_atom_site_calc_flag
_atom_site_refinement_flags
C1 C -0.01258(13) 0.0349(2) 0.1304(2) 0.0227(8) Uani 1 1 d .
C2 C -0.05529(14) 0.0772(2) 0.1613(2) 0.0272(9) Uani 1 1 d .
H2 H -0.0865 0.0565 0.1815 0.033 Uiso 1 1 calc R
C3 C -0.04249(14) 0.1530(2) 0.1562(2) 0.0283(9) Uani 1 1 d .
H3 H -0.0631 0.1954 0.1728 0.034 Uiso 1 1 calc R
C4 C 0.00815(14) 0.1577(2) 0.1208(2) 0.0263(9) Uani 1 1 d .
C5 C 0.03703(13) 0.22087(19) 0.0958(2) 0.0227(8) Uani 1 1 d .
C6 C 0.08256(14) 0.21180(18) 0.0497(2) 0.0236(9) Uani 1 1 d .
C7 C 0.10633(13) 0.2727(2) 0.0037(2) 0.0257(9) Uani 1 1 d .
H7 H 0.0980 0.3260 0.0068 0.031 Uiso 1 1 calc R
C8 C 0.14277(14) 0.24098(19) -0.0453(2) 0.0257(9) Uani 1 1 d .
H8 H 0.1646 0.2675 -0.0829 0.031 Uiso 1 1 calc R
C9 C 0.14196(13) 0.15972(19) -0.0292(2) 0.0221(8) Uani 1 1 d .
C10 C 0.17049(13) 0.10460(19) -0.0734(2) 0.0224(8) Uani 1 1 d .
C11 C 0.16724(13) 0.02518(19) -0.0629(2) 0.0219(8) Uani 1 1 d .
C12 C 0.19840(13) -0.03046(19) -0.1065(2) 0.0251(8) Uani 1 1 d .
H12 H 0.2210 -0.0201 -0.1518 0.030 Uiso 1 1 calc R
C13 C 0.18953(13) -0.09916(19) -0.0712(2) 0.0250(9) Uani 1 1 d .
H13 H 0.2054 -0.1465 -0.0860 0.030 Uiso 1 1 calc R
C14 C 0.15179(13) -0.08904(19) -0.0067(2) 0.0220(8) Uani 1 1 d .
N15A N 0.14162(11) -0.15125(16) 0.0413(2) 0.0244(7) Uani 1 1 d .
C15 C 0.10424(14) -0.17404(19) 0.0903(2) 0.0242(9) Uani 1 1 d .
C16 C 0.05659(14) -0.1362(2) 0.1039(2) 0.0246(9) Uani 1 1 d .
C17 C 0.00934(14) -0.1713(2) 0.1293(2) 0.0272(9) Uani 1 1 d .
H17 H 0.0035 -0.2249 0.1373 0.033 Uiso 1 1 calc R
C18 C -0.02556(14) -0.1136(2) 0.1397(2) 0.0275(9) Uani 1 1 d .
H18 H -0.0604 -0.1192 0.1559 0.033 Uiso 1 1 calc R
C19 C 0.00002(13) -0.0435(2) 0.1218(2) 0.0244(8) Uani 1 1 d .
N21 N 0.02546(11) 0.08351(15) 0.1071(2) 0.0232(7) Uani 1 1 d .
N22 N 0.10542(10) 0.14223(15) 0.02940(19) 0.0216(7) Uani 1 1 d .
N23 N 0.13698(10) -0.01235(15) -0.0030(2) 0.0230(7) Uani 1 1 d .
N24 N 0.04949(10) -0.05776(16) 0.09608(19) 0.0236(7) Uani 1 1 d .
C25 C 0.01650(14) 0.3005(2) 0.1060(2) 0.0269(9) Uani 1 1 d .
C26 C -0.03063(14) 0.3214(2) 0.0640(3) 0.0312(10) Uani 1 1 d .
H26 H -0.0515 0.2830 0.0350 0.037 Uiso 1 1 calc R
C27 C -0.04777(15) 0.3976(2) 0.0635(3) 0.0343(10) Uani 1 1 d .
H27 H -0.0797 0.4118 0.0337 0.041 Uiso 1 1 calc R
C28 C -0.01710(14) 0.4518(2) 0.1075(3) 0.0300(9) Uani 1 1 d .
C29 C 0.02851(14) 0.4323(2) 0.1540(3) 0.0335(10) Uani 1 1 d .
H29 H 0.0480 0.4704 0.1861 0.040 Uiso 1 1 calc R
C30 C 0.04535(15) 0.3568(2) 0.1531(3) 0.0316(10) Uani 1 1 d .
H30 H 0.0768 0.3427 0.1847 0.038 Uiso 1 1 calc R
N31 N -0.03226(14) 0.53353(19) 0.1017(3) 0.0398(9) Uani 1 1 d .
O32 O -0.06881(12) 0.55050(15) 0.0500(2) 0.0475(8) Uani 1 1 d .
O33 O -0.00756(12) 0.58052(16) 0.1472(2) 0.0542(9) Uani 1 1 d .
C34 C 0.20682(13) 0.13403(18) -0.1385(2) 0.0219(8) Uani 1 1 d .
C35 C 0.25294(13) 0.17079(19) -0.1094(3) 0.0262(9) Uani 1 1 d .
H35 H 0.2600 0.1789 -0.0486 0.031 Uiso 1 1 calc R
C36 C 0.28828(14) 0.19540(19) -0.1672(3) 0.0278(9) Uani 1 1 d .
H36 H 0.3199 0.2195 -0.1471 0.033 Uiso 1 1 calc R
C37 C 0.27659(14) 0.18411(19) -0.2550(3) 0.0276(9) Uani 1 1 d .
C38 C 0.23070(14) 0.1511(2) -0.2865(3) 0.0289(9) Uani 1 1 d .
H38 H 0.2230 0.1461 -0.3475 0.035 Uiso 1 1 calc R
C39 C 0.19573(14) 0.1252(2) -0.2275(3) 0.0273(9) Uani 1 1 d .
H39 H 0.1641 0.1015 -0.2482 0.033 Uiso 1 1 calc R
N40 N 0.31516(14) 0.20678(19) -0.3176(3) 0.0398(9) Uani 1 1 d .
O41 O 0.35604(12) 0.23512(17) -0.2900(2) 0.0522(9) Uani 1 1 d .
O42 O 0.30379(13) 0.1954(2) -0.3948(2) 0.0652(10) Uani 1 1 d .
C43 C 0.11448(13) -0.2524(2) 0.1289(2) 0.0244(9) Uani 1 1 d .
C44 C 0.09632(13) -0.2754(2) 0.2090(2) 0.0264(9) Uani 1 1 d .
H44 H 0.0768 -0.2403 0.2415 0.032 Uiso 1 1 calc R
C45 C 0.10644(13) -0.3487(2) 0.2414(3) 0.0270(9) Uani 1 1 d .
H45 H 0.0933 -0.3649 0.2950 0.032 Uiso 1 1 calc R
C46 C 0.13616(13) -0.39782(19) 0.1938(3) 0.0252(9) Uani 1 1 d .
C47 C 0.15652(14) -0.3764(2) 0.1162(3) 0.0307(9) Uani 1 1 d .
H47 H 0.1777 -0.4110 0.0859 0.037 Uiso 1 1 calc R
C48 C 0.14538(14) -0.3038(2) 0.0837(3) 0.0268(9) Uani 1 1 d .
H48 H 0.1588 -0.2882 0.0301 0.032 Uiso 1 1 calc R
N49 N 0.14696(12) -0.47634(17) 0.2269(2) 0.0307(8) Uani 1 1 d .
O50 O 0.12203(10) -0.50075(15) 0.28701(19) 0.0396(7) Uani 1 1 d .
O51 O 0.18057(11) -0.51446(15) 0.19254(19) 0.0418(7) Uani 1 1 d .
Mn52 Mn 0.09199(2) 0.03878(3) 0.08053(4) 0.02220(16) Uani 1 1 d .
N53 N 0.12610(11) 0.04000(16) 0.1648(2) 0.0254(7) Uani 1 1 d .
C54 C 0.25743(17) 0.0297(2) 0.1147(3) 0.0486(12) Uani 1 1 d .
H54A H 0.2240 0.0134 0.0853 0.058 Uiso 1 1 calc R
H54B H 0.2672 -0.0087 0.1604 0.058 Uiso 1 1 calc R
Cl55 Cl 0.24993(4) 0.12071(7) 0.16293(9) 0.0540(3) Uani 1 1 d .
Cl56 Cl 0.30568(5) 0.03257(7) 0.03803(9) 0.0614(4) Uani 1 1 d .

loop_
_atom_site_aniso_label
_atom_site_aniso_U_11
_atom_site_aniso_U_22
_atom_site_aniso_U_33
_atom_site_aniso_U_23
_atom_site_aniso_U_13
_atom_site_aniso_U_12
C1 0.0203(18) 0.029(2) 0.018(2) 0.0004(17) -0.0026(16) 0.0062(17)
C2 0.021(2) 0.041(2) 0.020(2) 0.0008(17) 0.0021(17) 0.0037(17)
C3 0.028(2) 0.037(2) 0.020(2) 0.0028(17) 0.0004(17) 0.0090(18)
C4 0.023(2) 0.033(2) 0.022(2) -0.0010(17) -0.0017(17) 0.0027(17)
C5 0.0210(19) 0.027(2) 0.020(2) -0.0041(16) -0.0009(16) 0.0045(16)
C6 0.027(2) 0.0182(18) 0.025(2) 0.0000(16) -0.0008(17) 0.0024(16)
C7 0.028(2) 0.0205(19) 0.028(2) -0.0030(16) 0.0007(18) 0.0040(16)
C8 0.027(2) 0.026(2) 0.024(2) 0.0011(17) 0.0039(18) -0.0019(16)
C9 0.0207(19) 0.0243(19) 0.022(2) 0.0029(16) 0.0036(17) -0.0022(15)
C10 0.022(2) 0.027(2) 0.018(2) 0.0005(16) -0.0015(16) -0.0036(16)
C11 0.0212(19) 0.027(2) 0.018(2) -0.0006(15) 0.0014(16) 0.0011(15)
C12 0.0256(19) 0.028(2) 0.022(2) -0.0016(17) 0.0053(17) -0.0023(17)
C13 0.026(2) 0.0216(19) 0.028(2) -0.0031(16) 0.0072(18) 0.0023(16)
C14 0.0212(19) 0.0233(19) 0.021(2) 0.0021(16) 0.0005(17) -0.0031(15)
N15A 0.0274(17) 0.0261(16) 0.0200(19) -0.0011(14) 0.0027(14) -0.0013(14)
C15 0.032(2) 0.0224(19) 0.019(2) -0.0011(16) 0.0022(18) -0.0043(16)
C16 0.027(2) 0.030(2) 0.017(2) 0.0005(16) 0.0006(17) -0.0030(17)
C17 0.027(2) 0.029(2) 0.025(2) 0.0054(17) 0.0031(18) -0.0039(17)
C18 0.025(2) 0.035(2) 0.023(2) 0.0023(17) 0.0007(17) -0.0049(17)
C19 0.0219(19) 0.034(2) 0.017(2) 0.0014(17) 0.0006(16) 0.0038(17)
N21 0.0230(16) 0.0236(16) 0.0235(19) 0.0014(13) 0.0041(14) 0.0027(13)
N22 0.0210(16) 0.0234(16) 0.0202(19) 0.0016(13) 0.0009(14) 0.0013(13)
N23 0.0218(16) 0.0226(15) 0.0246(19) -0.0005(13) 0.0013(14) 0.0029(13)
N24 0.0232(16) 0.0268(17) 0.0212(18) 0.0015(13) 0.0050(14) 0.0005(13)
C25 0.029(2) 0.030(2) 0.023(2) 0.0015(17) 0.0070(18) 0.0030(17)
C26 0.031(2) 0.029(2) 0.034(3) -0.0060(18) -0.003(2) 0.0037(17)
C27 0.030(2) 0.036(2) 0.037(3) -0.005(2) 0.002(2) 0.0125(18)
C28 0.033(2) 0.022(2) 0.036(3) -0.0017(17) 0.0111(19) 0.0045(17)
C29 0.031(2) 0.034(2) 0.036(3) -0.0105(19) 0.011(2) -0.0066(18)
C30 0.029(2) 0.036(2) 0.031(3) -0.0031(19) 0.0055(19) 0.0056(18)
N31 0.043(2) 0.0299(19) 0.049(3) -0.0009(18) 0.020(2) 0.0024(18)
O32 0.0493(19) 0.0365(17) 0.058(2) 0.0077(15) 0.0118(18) 0.0114(14)
O33 0.059(2) 0.0288(16) 0.076(3) -0.0174(16) 0.0141(19) -0.0021(15)
C34 0.0218(19) 0.0171(18) 0.027(2) -0.0010(15) 0.0050(17) 0.0020(15)
C35 0.029(2) 0.027(2) 0.023(2) -0.0045(17) 0.0030(18) 0.0037(17)
C36 0.025(2) 0.027(2) 0.032(3) 0.0052(18) 0.0067(19) -0.0026(16)
C37 0.029(2) 0.0245(19) 0.031(3) 0.0064(17) 0.0142(19) 0.0011(17)
C38 0.034(2) 0.029(2) 0.024(2) 0.0013(17) 0.0069(19) 0.0013(17)
C39 0.028(2) 0.027(2) 0.027(3) 0.0017(17) 0.0033(18) -0.0011(17)
N40 0.043(2) 0.039(2) 0.039(3) 0.0125(18) 0.019(2) 0.0023(17)
O41 0.0347(18) 0.062(2) 0.062(2) 0.0142(17) 0.0134(17) -0.0139(16)
O42 0.069(2) 0.095(3) 0.034(2) 0.004(2) 0.0220(19) -0.019(2)
C43 0.0218(19) 0.028(2) 0.023(2) -0.0020(17) 0.0000(17) -0.0073(16)
C44 0.027(2) 0.028(2) 0.025(2) -0.0044(17) 0.0083(18) -0.0008(17)
C45 0.026(2) 0.032(2) 0.024(2) 0.0034(17) 0.0023(18) -0.0056(17)
C46 0.022(2) 0.0214(19) 0.032(3) 0.0007(17) -0.0003(18) -0.0023(15)
C47 0.030(2) 0.031(2) 0.032(3) 0.0012(18) 0.0061(19) 0.0036(18)
C48 0.028(2) 0.032(2) 0.021(2) 0.0015(17) 0.0047(18) 0.0003(17)
N49 0.0282(18) 0.0265(18) 0.037(2) 0.0023(15) -0.0023(17) -0.0018(15)
O50 0.0457(18) 0.0349(16) 0.039(2) 0.0137(14) 0.0085(15) -0.0023(13)
O51 0.0481(18) 0.0307(15) 0.047(2) 0.0039(13) 0.0088(16) 0.0124(14)
Mn52 0.0210(3) 0.0247(3) 0.0212(3) 0.0009(3) 0.0036(2) 0.0022(2)
N53 0.0222(15) 0.0301(16) 0.0241(19) 0.0000(14) 0.0029(14) 0.0026(14)
C54 0.051(3) 0.043(3) 0.050(3) 0.010(2) -0.018(2) -0.011(2)
Cl55 0.0466(7) 0.0497(7) 0.0656(9) -0.0029(6) 0.0034(6) -0.0029(5)
Cl56 0.0556(7) 0.0612(8) 0.0665(9) -0.0082(7) -0.0049(7) 0.0132(6)

loop_
_atom_type_symbol
_atom_type_description
_atom_type_scat_dispersion_real
_atom_type_scat_dispersion_imag
_atom_type_scat_source
C C 0.0033 0.0016 'International Tables Vol C Tables 4.2.6.8 and 6.1.1.4'
H H 0.0000 0.0000 'International Tables Vol C Tables 4.2.6.8 and 6.1.1.4'
Mn Mn 0.3368 0.7283 'International Tables Vol C Tables 4.2.6.8 and 6.1.1.4'
N N 0.0061 0.0033 'International Tables Vol C Tables 4.2.6.8 and 6.1.1.4'
O O 0.0106 0.0060 'International Tables Vol C Tables 4.2.6.8 and 6.1.1.4'
Cl Cl 0.1484 0.1585 'International Tables Vol C Tables 4.2.6.8 and 6.1.1.4'

loop_
_geom_angle_atom_site_label_1
_geom_angle_atom_site_label_2
_geom_angle_atom_site_label_3
_geom_angle
N21 C1 C19 113.6(3)
N21 C1 C2 110.6(3)
C19 C1 C2 135.7(3)
C3 C2 C1 106.5(3)
C3 C2 H2 126.8
C1 C2 H2 126.8
C2 C3 C4 107.7(3)
C2 C3 H3 126.2
C4 C3 H3 126.2
N21 C4 C5 120.5(3)
N21 C4 C3 108.2(3)
C5 C4 C3 131.1(3)
C4 C5 C6 121.6(3)
C4 C5 C25 120.1(3)
C6 C5 C25 117.8(3)
N22 C6 C5 125.8(3)
N22 C6 C7 109.4(3)
C5 C6 C7 123.9(3)
C8 C7 C6 107.8(3)
C8 C7 H7 126.1
C6 C7 H7 126.1
C7 C8 C9 106.7(3)
C7 C8 H8 126.7
C9 C8 H8 126.7
N22 C9 C10 124.4(3)
N22 C9 C8 110.3(3)
C10 C9 C8 125.0(3)
C11 C10 C9 125.5(3)
C11 C10 C34 117.3(3)
C9 C10 C34 117.2(3)
C10 C11 N23 125.2(3)
C10 C11 C12 124.7(3)
N23 C11 C12 109.9(3)
C13 C12 C11 107.1(3)
C13 C12 H12 126.5
C11 C12 H12 126.5
C12 C13 C14 108.1(3)
C12 C13 H13 126.0
C14 C13 H13 126.0
N15A C14 N23 133.3(3)
N15A C14 C13 116.3(3)
N23 C14 C13 110.1(3)
C15 N15A C14 136.8(3)
N15A C15 C16 127.9(3)
N15A C15 C43 112.3(3)
C16 C15 C43 119.6(3)
N24 C16 C15 123.8(3)
N24 C16 C17 109.4(3)
C15 C16 C17 126.8(3)
C18 C17 C16 107.3(3)
C18 C17 H17 126.3
C16 C17 H17 126.3
C17 C18 C19 106.8(3)
C17 C18 H18 126.6
C19 C18 H18 126.6
N24 C19 C1 115.0(3)
N24 C19 C18 110.6(3)
C1 C19 C18 134.3(3)
C1 N21 C4 107.0(3)
C1 N21 Mn52 117.9(2)
C4 N21 Mn52 134.4(2)
C9 N22 C6 105.8(3)
C9 N22 Mn52 126.7(2)
C6 N22 Mn52 127.4(2)
C14 N23 C11 104.7(3)
C14 N23 Mn52 128.8(2)
C11 N23 Mn52 125.8(2)
C16 N24 C19 105.8(3)
C16 N24 Mn52 139.3(2)
C19 N24 Mn52 113.7(2)
C26 C25 C30 118.8(3)
C26 C25 C5 119.9(3)
C30 C25 C5 121.2(3)
C25 C26 C27 121.2(4)
C25 C26 H26 119.4
C27 C26 H26 119.4
C28 C27 C26 118.1(4)
C28 C27 H27 121.0
C26 C27 H27 121.0
C27 C28 C29 122.3(3)
C27 C28 N31 118.9(4)
C29 C28 N31 118.8(4)
C28 C29 C30 119.0(4)
C28 C29 H29 120.5
C30 C29 H29 120.5
C29 C30 C25 120.5(4)
C29 C30 H30 119.8
C25 C30 H30 119.8
O33 N31 O32 124.1(4)
O33 N31 C28 118.5(4)
O32 N31 C28 117.4(4)
C39 C34 C35 119.2(3)
C39 C34 C10 121.3(3)
C35 C34 C10 119.5(3)
C36 C35 C34 121.1(4)
C36 C35 H35 119.5
C34 C35 H35 119.5
C35 C36 C37 118.2(3)
C35 C36 H36 120.9
C37 C36 H36 120.9
C38 C37 C36 122.4(3)
C38 C37 N40 118.7(4)
C36 C37 N40 118.9(3)
C37 C38 C39 118.9(4)
C37 C38 H38 120.6
C39 C38 H38 120.6
C34 C39 C38 120.2(3)
C34 C39 H39 119.9
C38 C39 H39 119.9
O41 N40 O42 124.0(4)
O41 N40 C37 118.8(4)
O42 N40 C37 117.2(4)
C44 C43 C48 118.8(3)
C44 C43 C15 123.1(3)
C48 C43 C15 118.1(3)
C45 C44 C43 120.8(3)
C45 C44 H44 119.6
C43 C44 H44 119.6
C46 C45 C44 118.2(3)
C46 C45 H45 120.9
C44 C45 H45 120.9
C47 C46 C45 122.8(3)
C47 C46 N49 118.2(3)
C45 C46 N49 119.0(3)
C48 C47 C46 118.4(3)
C48 C47 H47 120.8
C46 C47 H47 120.8
C47 C48 C43 120.8(3)
C47 C48 H48 119.6
C43 C48 H48 119.6
O50 N49 O51 123.3(3)
O50 N49 C46 118.7(3)
O51 N49 C46 118.0(3)
N53 Mn52 N21 106.74(14)
N53 Mn52 N23 103.05(13)
N21 Mn52 N23 150.13(13)
N53 Mn52 N22 102.56(14)
N21 Mn52 N22 84.27(11)
N23 Mn52 N22 91.42(12)
N53 Mn52 N24 101.59(14)
N21 Mn52 N24 79.32(11)
N23 Mn52 N24 92.76(11)
N22 Mn52 N24 153.86(12)
Cl55 C54 Cl56 110.8(2)
Cl55 C54 H54A 109.5
Cl56 C54 H54A 109.5
Cl55 C54 H54B 109.5
Cl56 C54 H54B 109.5
H54A C54 H54B 108.1

loop_
_geom_bond_atom_site_label_1
_geom_bond_atom_site_label_2
_geom_bond_distance
C1 N21 1.356(4)
C1 C19 1.405(5)
C1 C2 1.426(5)
C2 C3 1.357(5)
C2 H2 0.9500
C3 C4 1.444(5)
C3 H3 0.9500
C4 N21 1.380(4)
C4 C5 1.390(5)
C5 C6 1.414(5)
C5 C25 1.489(5)
C6 N22 1.385(4)
C6 C7 1.427(5)
C7 C8 1.353(5)
C7 H7 0.9500
C8 C9 1.429(5)
C8 H8 0.9500
C9 N22 1.374(4)
C9 C10 1.404(5)
C10 C11 1.388(4)
C10 C34 1.499(5)
C11 N23 1.400(4)
C11 C12 1.444(5)
C12 C13 1.333(5)
C12 H12 0.9500
C13 C14 1.439(5)
C13 H13 0.9500
C14 N15A 1.340(4)
C14 N23 1.384(4)
N15A C15 1.317(4)
C15 C16 1.418(5)
C15 C43 1.498(5)
C16 N24 1.375(4)
C16 C17 1.435(5)
C17 C18 1.360(5)
C17 H17 0.9500
C18 C19 1.415(5)
C18 H18 0.9500
C19 N24 1.378(4)
N21 Mn52 1.946(3)
N22 Mn52 1.995(3)
N23 Mn52 1.987(3)
N24 Mn52 2.020(3)
C25 C26 1.389(5)
C25 C30 1.400(5)
C26 C27 1.391(5)
C26 H26 0.9500
C27 C28 1.378(5)
C27 H27 0.9500
C28 C29 1.380(5)
C28 N31 1.471(5)
C29 C30 1.379(5)
C29 H29 0.9500
C30 H30 0.9500
N31 O33 1.226(4)
N31 O32 1.231(4)
C34 C39 1.389(5)
C34 C35 1.398(5)
C35 C36 1.376(5)
C35 H35 0.9500
C36 C37 1.380(5)
C36 H36 0.9500
C37 C38 1.375(5)
C37 N40 1.476(5)
C38 C39 1.388(5)
C38 H38 0.9500
C39 H39 0.9500
N40 O41 1.216(4)
N40 O42 1.220(4)
C43 C44 1.400(5)
C43 C48 1.404(5)
C44 C45 1.383(5)
C44 H44 0.9500
C45 C46 1.382(5)
C45 H45 0.9500
C46 C47 1.381(5)
C46 N49 1.473(4)
C47 C48 1.378(5)
C47 H47 0.9500
C48 H48 0.9500
N49 O50 1.230(4)
N49 O51 1.232(4)
Mn52 N53 1.521(3)
C54 Cl55 1.757(4)
C54 Cl56 1.762(5)
C54 H54A 0.9900
C54 H54B 0.9900
